data_7109698
loop_
_publ_author_name
'Maria-Jose Oliva-Madrid'
'Isabel Saura-Llamas'
'Delia Bautista'
'Jose Vicente'

_publ_section_title
;
 Benzyne-benzyne-RNC or CO triple sequential insertion into the Pd-C bond:
 synthesis of ten-membered N-heterocycles through stable ten- and
 eleven-membered palladacycles
;
_journal_name_full Chem.Commun.
_journal_page_first 7997
_journal_paper_doi 10.1039/c3cc43049a
_journal_volume 49
_journal_year 2013
_chemical_formula_sum 'C28 H29 Br N2 O2 Pd'
_chemical_formula_weight 611.84
_chemical_name_systematic
;
?
;
_space_group_IT_number 15
_symmetry_cell_setting monoclinic
_symmetry_space_group_name_Hall '-C 2yc'
_symmetry_space_group_name_H-M 'C 1 2/c 1'
_atom_sites_solution_hydrogens geom
_atom_sites_solution_primary iterative
_atom_sites_solution_secondary difmap
_audit_creation_method SHELXL-97
_cell_angle_alpha 90.00
_cell_angle_beta 102.373(7)
_cell_angle_gamma 90.00
_cell_formula_units_Z 8
_cell_length_a 29.001(2)
_cell_length_b 9.2274(7)
_cell_length_c 19.9745(16)
_cell_measurement_reflns_used 3426
_cell_measurement_temperature 100(2)
_cell_measurement_theta_max 74.6252
_cell_measurement_theta_min 3.1175
_cell_volume 5221.1(7)
_computing_cell_refinement
;
CrysAlisPro, Agilent Technologies,
Version 1.171.36.18t (release 05-06-2012 CrysAlis171 .NET)
(compiled Jun 5 2012,17:40:27)
;
_computing_data_collection
;
CrysAlisPro, Agilent Technologies,
Version 1.171.36.18t (release 05-06-2012 CrysAlis171 .NET)
(compiled Jun 5 2012,17:40:27)
;
_computing_data_reduction
;
CrysAlisPro, Agilent Technologies,
Version 1.171.36.18t (release 05-06-2012 CrysAlis171 .NET)
(compiled Jun 5 2012,17:40:27)
;
_computing_molecular_graphics Shelxtl
_computing_publication_material Shelxtl
_computing_structure_refinement 'SHELXL-97 (Sheldrick, 1997)'
_computing_structure_solution
;
olex2.solve (L.J. Bourhis, O.V. Dolomanov, R.J. Gildea, J.A.K. Howard,
H. Puschmann, in preparation, 2011)
;
_diffrn_ambient_temperature 100(2)
_diffrn_measured_fraction_theta_full 0.992
_diffrn_measured_fraction_theta_max 0.960
_diffrn_measurement_device_type 'SuperNova, Dual, Cu at zero, Atlas'
_diffrn_measurement_method '\w scans'
_diffrn_radiation_monochromator mirror
_diffrn_radiation_source 'SuperNova (Cu) X-ray Source'
_diffrn_radiation_type CuK\a
_diffrn_radiation_wavelength 1.54184
_diffrn_reflns_av_R_equivalents 0.0419
_diffrn_reflns_av_sigmaI/netI 0.0505
_diffrn_reflns_limit_h_max 33
_diffrn_reflns_limit_h_min -35
_diffrn_reflns_limit_k_max 11
_diffrn_reflns_limit_k_min -8
_diffrn_reflns_limit_l_max 24
_diffrn_reflns_limit_l_min -17
_diffrn_reflns_number 9964
_diffrn_reflns_theta_full 70.00
_diffrn_reflns_theta_max 74.80
_diffrn_reflns_theta_min 3.12
_exptl_absorpt_coefficient_mu 7.736
_exptl_absorpt_correction_T_max 0.837
_exptl_absorpt_correction_T_min 0.524
_exptl_absorpt_correction_type analytical
_exptl_absorpt_process_details
;
CrysAlisPro, Agilent Technologies,
Version 1.171.36.18t (release 05-06-2012 CrysAlis171 .NET)
(compiled Jun 5 2012,17:40:27)
Analytical numeric absorption correction using a multifaceted crystal
model based on expressions derived by R.C. Clark & J.S. Reid.
(Clark, R. C. & Reid, J. S. (1995). Acta Cryst. A51, 887-897)
;
_exptl_crystal_density_diffrn 1.557
_exptl_crystal_density_method 'not measured'
_exptl_crystal_F_000 2464
_exptl_crystal_size_max 0.14
_exptl_crystal_size_mid 0.10
_exptl_crystal_size_min 0.03
_refine_diff_density_max 1.616
_refine_diff_density_min -1.495
_refine_diff_density_rms 0.151
_refine_ls_extinction_method none
_refine_ls_goodness_of_fit_ref 1.040
_refine_ls_hydrogen_treatment 'NH2 free with SADI, rigid methyls, others riding'
_refine_ls_matrix_type full
_refine_ls_number_parameters 318
_refine_ls_number_reflns 5145
_refine_ls_number_restraints 1
_refine_ls_restrained_S_all 1.040
_refine_ls_R_factor_all 0.0553
_refine_ls_R_factor_gt 0.0479
_refine_ls_shift/su_max 0.001
_refine_ls_shift/su_mean 0.000
_refine_ls_structure_factor_coef Fsqd
_refine_ls_weighting_details 'calc w=1/[\s^2^(Fo^2^)+(0.0862P)^2^+9.0565P] where P=(Fo^2^+2Fc^2^)/3'
_refine_ls_weighting_scheme calc
_refine_ls_wR_factor_gt 0.1280
_refine_ls_wR_factor_ref 0.1370
_reflns_number_gt 4453
_reflns_number_total 5145
_reflns_threshold_expression >2sigma(I)
_cod_data_source_file c3cc43049a.txt
_cod_data_source_block joe124_1
_cod_database_code 7109698

loop_
_symmetry_equiv_pos_as_xyz
'x, y, z'
'-x, y, -z+1/2'
'x+1/2, y+1/2, z'
'-x+1/2, y+1/2, -z+1/2'
'-x, -y, -z'
'x, -y, z-1/2'
'-x+1/2, -y+1/2, -z'
'x+1/2, -y+1/2, z-1/2'

loop_
_atom_site_label
_atom_site_type_symbol
_atom_site_fract_x
_atom_site_fract_y
_atom_site_fract_z
_atom_site_U_iso_or_equiv
_atom_site_adp_type
_atom_site_occupancy
_atom_site_symmetry_multiplicity
_atom_site_calc_flag
_atom_site_refinement_flags
Pd1 Pd 0.450307(10) 0.44385(3) 0.663698(15) 0.01998(13) Uani 1 1 d .
N1 N 0.41342(14) 0.2825(4) 0.7013(2) 0.0277(8) Uani 1 1 d D
H01A H 0.4313(18) 0.261(6) 0.739(2) 0.023(13) Uiso 1 1 d D
H01B H 0.3889(15) 0.324(5) 0.706(3) 0.016(12) Uiso 1 1 d D
N2 N 0.48562(13) 0.6140(4) 0.62927(19) 0.0206(7) Uani 1 1 d .
Br1 Br 0.511746(17) 0.25819(5) 0.64510(3) 0.02888(15) Uani 1 1 d .
C1 C 0.40181(16) 0.5850(5) 0.6809(2) 0.0235(8) Uani 1 1 d .
C2 C 0.40228(15) 0.6245(5) 0.7483(2) 0.0232(8) Uani 1 1 d .
H2 H 0.4236 0.5782 0.7848 0.028 Uiso 1 1 calc R
C3 C 0.37212(16) 0.7304(5) 0.7626(2) 0.0263(9) Uani 1 1 d .
H3 H 0.3730 0.7574 0.8088 0.032 Uiso 1 1 calc R
C4 C 0.34078(17) 0.7970(5) 0.7098(3) 0.0289(9) Uani 1 1 d .
H4 H 0.3202 0.8705 0.7194 0.035 Uiso 1 1 calc R
C5 C 0.33960(16) 0.7558(5) 0.6426(3) 0.0268(9) Uani 1 1 d .
H5 H 0.3181 0.8021 0.6063 0.032 Uiso 1 1 calc R
C6 C 0.36936(15) 0.6478(4) 0.6273(2) 0.0208(8) Uani 1 1 d .
C7 C 0.36659(14) 0.6006(5) 0.5551(2) 0.0223(8) Uani 1 1 d .
C8 C 0.39032(15) 0.6768(5) 0.5127(2) 0.0257(9) Uani 1 1 d .
H8 H 0.4072 0.7622 0.5296 0.031 Uiso 1 1 calc R
C9 C 0.39005(16) 0.6314(5) 0.4466(2) 0.0281(9) Uani 1 1 d .
H9 H 0.4067 0.6844 0.4185 0.034 Uiso 1 1 calc R
C10 C 0.36511(17) 0.5071(6) 0.4220(2) 0.0305(10) Uani 1 1 d .
H10 H 0.3646 0.4750 0.3766 0.037 Uiso 1 1 calc R
C11 C 0.34094(19) 0.4296(6) 0.4630(3) 0.0336(11) Uani 1 1 d .
H11 H 0.3241 0.3445 0.4456 0.040 Uiso 1 1 calc R
C12 C 0.34104(15) 0.4749(5) 0.5295(2) 0.0229(8) Uani 1 1 d .
C13 C 0.31240(16) 0.3952(5) 0.5713(2) 0.0241(8) Uani 1 1 d .
C14 C 0.27040(16) 0.4614(5) 0.5809(2) 0.0249(9) Uani 1 1 d .
H14 H 0.2618 0.5537 0.5610 0.030 Uiso 1 1 calc R
C15 C 0.24157(15) 0.3949(5) 0.6185(2) 0.0255(9) Uani 1 1 d .
C16 C 0.25415(16) 0.2575(5) 0.6474(2) 0.0231(9) Uani 1 1 d .
C17 C 0.29455(15) 0.1917(5) 0.6367(2) 0.0255(9) Uani 1 1 d .
H17 H 0.3025 0.0980 0.6554 0.031 Uiso 1 1 calc R
C18 C 0.32439(16) 0.2584(5) 0.5990(2) 0.0247(9) Uani 1 1 d .
C19 C 0.1884(2) 0.5934(6) 0.6054(4) 0.0429(13) Uani 1 1 d .
H19A H 0.2142 0.6604 0.6240 0.064 Uiso 1 1 calc R
H19B H 0.1596 0.6248 0.6194 0.064 Uiso 1 1 calc R
H19C H 0.1830 0.5927 0.5553 0.064 Uiso 1 1 calc R
O1 O 0.20056(12) 0.4524(4) 0.6308(2) 0.0299(7) Uani 1 1 d .
C20 C 0.23489(18) 0.0630(6) 0.7139(3) 0.0337(11) Uani 1 1 d .
H20A H 0.2342 -0.0092 0.6777 0.051 Uiso 1 1 calc R
H20B H 0.2117 0.0368 0.7411 0.051 Uiso 1 1 calc R
H20C H 0.2665 0.0656 0.7437 0.051 Uiso 1 1 calc R
O2 O 0.22372(11) 0.2010(4) 0.68401(18) 0.0285(7) Uani 1 1 d .
C21 C 0.36915(16) 0.1808(5) 0.5928(3) 0.0288(10) Uani 1 1 d .
H21A H 0.3865 0.2410 0.5654 0.035 Uiso 1 1 calc R
H21B H 0.3608 0.0884 0.5679 0.035 Uiso 1 1 calc R
C22 C 0.40128(16) 0.1490(5) 0.6622(3) 0.0302(10) Uani 1 1 d .
H22A H 0.3851 0.0818 0.6883 0.036 Uiso 1 1 calc R
H22B H 0.4305 0.1013 0.6554 0.036 Uiso 1 1 calc R
C23 C 0.48693(16) 0.7481(5) 0.6541(2) 0.0247(9) Uani 1 1 d .
H23 H 0.4707 0.7681 0.6897 0.030 Uiso 1 1 calc R
C24 C 0.51090(16) 0.8593(5) 0.6303(3) 0.0281(9) Uani 1 1 d .
H24 H 0.5117 0.9528 0.6504 0.034 Uiso 1 1 calc R
C25 C 0.53411(16) 0.8353(5) 0.5765(3) 0.0293(10) Uani 1 1 d .
C26 C 0.53213(15) 0.6941(5) 0.5510(2) 0.0257(9) Uani 1 1 d .
H26 H 0.5472 0.6713 0.5145 0.031 Uiso 1 1 calc R
C27 C 0.50848(15) 0.5882(5) 0.5782(2) 0.0236(8) Uani 1 1 d .
H27 H 0.5082 0.4927 0.5604 0.028 Uiso 1 1 calc R
C28 C 0.5603(2) 0.9521(6) 0.5479(3) 0.0404(13) Uani 1 1 d .
H28A H 0.5941 0.9299 0.5584 0.061 Uiso 1 1 calc R
H28B H 0.5550 1.0454 0.5685 0.061 Uiso 1 1 calc R
H28C H 0.5489 0.9573 0.4981 0.061 Uiso 1 1 calc R

loop_
_atom_site_aniso_label
_atom_site_aniso_U_11
_atom_site_aniso_U_22
_atom_site_aniso_U_33
_atom_site_aniso_U_23
_atom_site_aniso_U_13
_atom_site_aniso_U_12
Pd1 0.01586(18) 0.01686(19) 0.02950(19) 0.00220(10) 0.00998(12) 0.00083(10)
N1 0.0182(18) 0.0249(19) 0.043(2) 0.0098(17) 0.0140(16) 0.0031(15)
N2 0.0189(17) 0.0146(16) 0.0308(18) 0.0011(13) 0.0106(13) -0.0001(13)
Br1 0.0267(3) 0.0236(3) 0.0398(3) 0.00143(18) 0.0149(2) 0.00217(17)
C1 0.019(2) 0.021(2) 0.032(2) -0.0005(17) 0.0110(16) -0.0022(17)
C2 0.021(2) 0.023(2) 0.027(2) 0.0032(17) 0.0101(15) 0.0008(16)
C3 0.023(2) 0.026(2) 0.034(2) -0.0052(18) 0.0153(17) -0.0051(17)
C4 0.026(2) 0.023(2) 0.043(3) 0.0004(19) 0.0208(19) 0.0017(18)
C5 0.023(2) 0.021(2) 0.038(2) 0.0055(17) 0.0112(18) 0.0026(16)
C6 0.0204(19) 0.0156(18) 0.028(2) 0.0026(15) 0.0097(15) -0.0040(15)
C7 0.0153(19) 0.020(2) 0.033(2) 0.0040(17) 0.0073(15) 0.0049(16)
C8 0.020(2) 0.024(2) 0.035(2) 0.0075(18) 0.0095(16) 0.0032(17)
C9 0.020(2) 0.033(2) 0.033(2) 0.0070(19) 0.0106(16) 0.0070(18)
C10 0.030(2) 0.032(2) 0.032(2) -0.0008(19) 0.0122(18) 0.003(2)
C11 0.031(3) 0.028(2) 0.043(3) -0.003(2) 0.011(2) -0.0002(19)
C12 0.0182(19) 0.023(2) 0.029(2) 0.0014(17) 0.0081(16) -0.0010(16)
C13 0.022(2) 0.022(2) 0.030(2) -0.0016(17) 0.0083(16) -0.0049(17)
C14 0.023(2) 0.021(2) 0.031(2) 0.0019(16) 0.0060(17) -0.0009(16)
C15 0.018(2) 0.027(2) 0.032(2) -0.0018(18) 0.0061(16) 0.0001(17)
C16 0.019(2) 0.023(2) 0.029(2) -0.0006(16) 0.0102(16) -0.0030(16)
C17 0.019(2) 0.023(2) 0.037(2) -0.0001(18) 0.0114(17) 0.0002(16)
C18 0.020(2) 0.019(2) 0.037(2) -0.0049(17) 0.0122(17) -0.0010(16)
C19 0.031(3) 0.027(3) 0.074(4) 0.011(3) 0.021(3) 0.009(2)
O1 0.0183(15) 0.0262(17) 0.0473(19) 0.0038(14) 0.0115(13) 0.0046(12)
C20 0.027(2) 0.034(3) 0.046(3) 0.012(2) 0.020(2) 0.0076(19)
O2 0.0199(15) 0.0294(17) 0.0404(17) 0.0067(14) 0.0157(13) 0.0037(13)
C21 0.023(2) 0.020(2) 0.048(3) -0.0054(19) 0.0174(19) -0.0029(17)
C22 0.020(2) 0.017(2) 0.057(3) 0.009(2) 0.0172(19) 0.0000(17)
C23 0.025(2) 0.018(2) 0.034(2) -0.0006(16) 0.0132(17) 0.0038(16)
C24 0.025(2) 0.020(2) 0.041(2) -0.0046(18) 0.0119(18) -0.0020(17)
C25 0.021(2) 0.024(2) 0.045(3) 0.0028(19) 0.0111(18) -0.0018(17)
C26 0.021(2) 0.027(2) 0.032(2) -0.0002(18) 0.0119(16) -0.0002(17)
C27 0.020(2) 0.022(2) 0.029(2) 0.0021(17) 0.0079(16) 0.0006(17)
C28 0.045(3) 0.029(3) 0.056(3) -0.002(2) 0.030(3) -0.008(2)

loop_
_atom_type_symbol
_atom_type_description
_atom_type_scat_dispersion_real
_atom_type_scat_dispersion_imag
_atom_type_scat_source
C C 0.0181 0.0091 'International Tables Vol C Tables 4.2.6.8 and 6.1.1.4'
H H 0.0000 0.0000 'International Tables Vol C Tables 4.2.6.8 and 6.1.1.4'
N N 0.0311 0.0180 'International Tables Vol C Tables 4.2.6.8 and 6.1.1.4'
O O 0.0492 0.0322 'International Tables Vol C Tables 4.2.6.8 and 6.1.1.4'
Br Br -0.6763 1.2805 'International Tables Vol C Tables 4.2.6.8 and 6.1.1.4'
Pd Pd 0.1215 3.9337 'International Tables Vol C Tables 4.2.6.8 and 6.1.1.4'

loop_
_geom_angle_atom_site_label_1
_geom_angle_atom_site_label_2
_geom_angle_atom_site_label_3
_geom_angle
C1 Pd1 N1 88.20(17)
C1 Pd1 N2 88.82(17)
N1 Pd1 N2 176.71(16)
C1 Pd1 Br1 178.03(13)
N1 Pd1 Br1 90.08(11)
N2 Pd1 Br1 92.88(10)
C22 N1 Pd1 119.8(3)
C23 N2 C27 117.8(4)
C23 N2 Pd1 123.9(3)
C27 N2 Pd1 118.3(3)
C6 C1 C2 120.0(4)
C6 C1 Pd1 121.6(3)
C2 C1 Pd1 118.4(3)
C3 C2 C1 120.7(4)
C4 C3 C2 119.9(4)
C3 C4 C5 119.5(4)
C4 C5 C6 121.3(4)
C1 C6 C5 118.6(4)
C1 C6 C7 120.6(4)
C5 C6 C7 120.8(4)
C8 C7 C12 119.0(4)
C8 C7 C6 120.7(4)
C12 C7 C6 120.3(4)
C9 C8 C7 121.7(5)
C8 C9 C10 118.9(4)
C11 C10 C9 120.5(5)
C10 C11 C12 120.8(5)
C11 C12 C7 119.0(4)
C11 C12 C13 119.9(4)
C7 C12 C13 121.0(4)
C18 C13 C14 119.2(4)
C18 C13 C12 123.2(4)
C14 C13 C12 117.5(4)
C15 C14 C13 121.4(4)
O1 C15 C14 125.0(4)
O1 C15 C16 115.7(4)
C14 C15 C16 119.3(4)
O2 C16 C17 125.8(4)
O2 C16 C15 115.0(4)
C17 C16 C15 119.2(4)
C16 C17 C18 122.2(4)
C13 C18 C17 118.7(4)
C13 C18 C21 122.9(4)
C17 C18 C21 118.3(4)
C15 O1 C19 116.9(4)
C16 O2 C20 117.0(4)
C18 C21 C22 112.6(4)
N1 C22 C21 110.8(4)
N2 C23 C24 122.6(4)
C23 C24 C25 120.5(4)
C26 C25 C24 116.1(4)
C26 C25 C28 121.0(5)
C24 C25 C28 122.9(5)
C27 C26 C25 120.3(4)
N2 C27 C26 122.8(4)

loop_
_geom_bond_atom_site_label_1
_geom_bond_atom_site_label_2
_geom_bond_distance
Pd1 C1 2.000(5)
Pd1 N1 2.067(4)
Pd1 N2 2.071(4)
Pd1 Br1 2.5557(6)
N1 C22 1.461(7)
N2 C23 1.331(6)
N2 C27 1.351(6)
C1 C6 1.391(6)
C1 C2 1.392(6)
C2 C3 1.382(6)
C3 C4 1.381(7)
C4 C5 1.389(7)
C5 C6 1.394(6)
C6 C7 1.492(6)
C7 C8 1.391(6)
C7 C12 1.412(6)
C8 C9 1.385(7)
C9 C10 1.388(7)
C10 C11 1.387(7)
C11 C12 1.393(7)
C12 C13 1.491(6)
C13 C18 1.392(6)
C13 C14 1.412(7)
C14 C15 1.382(7)
C15 O1 1.371(6)
C15 C16 1.408(6)
C16 O2 1.364(5)
C16 C17 1.377(6)
C17 C18 1.405(6)
C18 C21 1.511(6)
C19 O1 1.413(6)
C20 O2 1.415(6)
C21 C22 1.525(7)
C23 C24 1.380(7)
C24 C25 1.401(7)
C25 C26 1.396(7)
C25 C28 1.501(7)
C26 C27 1.372(6)

loop_
_geom_hbond_atom_site_label_D
_geom_hbond_atom_site_label_H
_geom_hbond_atom_site_label_A
_geom_hbond_distance_DH
_geom_hbond_distance_HA
_geom_hbond_distance_DA
_geom_hbond_angle_DHA
_geom_hbond_site_symmetry_A
N1 H01A Br1 0.84(4) 2.54(4) 3.364(4) 167(5) 2_656
C24 H24 Br1 0.95 2.82 3.692(5) 153.1 1_565
